data_7152616
loop_
_publ_author_name
'Iaroshenko, Viktor O.'
'Savych, Iryna'
'Villinger, Alexander'
'Sosnovskikh, Vyacheslav Ya'
'Langer, Peter'

_publ_section_title
;
 Reactions of 3-acylchromones with dimethyl 1,3-acetonedicarboxylate and
 1,3-diphenylacetone: one-pot synthesis of functionalized
 2-hydroxybenzophenones, 6H-benzo[c]chromenes and benzo[c]coumarins.
;
_journal_issue 47
_journal_name_full 'Organic &amp; biomolecular chemistry'
_journal_page_first 9344
_journal_page_last 9348
_journal_paper_doi 10.1039/c2ob07020k
_journal_volume 10
_journal_year 2012
_chemical_formula_moiety 'C20 H18 O10'
_chemical_formula_sum 'C20 H18 O10'
_chemical_formula_weight 418.34
_chemical_name_systematic
;
?
;
_space_group_IT_number 61
_symmetry_cell_setting orthorhombic
_symmetry_Int_Tables_number 61
_symmetry_space_group_name_Hall '-P 2ac 2ab'
_symmetry_space_group_name_H-M 'P b c a'
_atom_sites_solution_hydrogens geom
_atom_sites_solution_primary direct
_atom_sites_solution_secondary difmap
_audit_creation_method SHELXL-97
_cell_angle_alpha 90.00
_cell_angle_beta 90.00
_cell_angle_gamma 90.00
_cell_formula_units_Z 8
_cell_length_a 11.3807(5)
_cell_length_b 8.1698(4)
_cell_length_c 40.6850(16)
_cell_measurement_reflns_used 9909
_cell_measurement_temperature 173(2)
_cell_measurement_theta_max 60.655
_cell_measurement_theta_min 5.372
_cell_volume 3782.8(3)
_computing_cell_refinement 'Bruker Apex v2.0-2'
_computing_data_collection 'Bruker Apex v2.0-2'
_computing_data_reduction 'Bruker SAINT'
_computing_molecular_graphics 'ORTEP-3 (Farrugia, 1997)'
_computing_publication_material SHELXL-97
_computing_structure_refinement 'SHELXL-97 (Sheldrick, 1997)'
_computing_structure_solution 'SHELXS-97 (Sheldrick, 1997)'
_diffrn_ambient_temperature 173(2)
_diffrn_measured_fraction_theta_full 0.998
_diffrn_measured_fraction_theta_max 0.998
_diffrn_measurement_device_type 'Bruker-Nonius Apex X8-CCD-diffractometer'
_diffrn_measurement_method 'phi and psi scans'
_diffrn_radiation_monochromator graphite
_diffrn_radiation_source 'sealed tube'
_diffrn_radiation_type MoK\a
_diffrn_radiation_wavelength 0.71073
_diffrn_reflns_av_R_equivalents 0.0476
_diffrn_reflns_av_sigmaI/netI 0.0270
_diffrn_reflns_limit_h_max 15
_diffrn_reflns_limit_h_min -15
_diffrn_reflns_limit_k_max 11
_diffrn_reflns_limit_k_min -11
_diffrn_reflns_limit_l_max 55
_diffrn_reflns_limit_l_min -56
_diffrn_reflns_number 41068
_diffrn_reflns_theta_full 29.50
_diffrn_reflns_theta_max 29.50
_diffrn_reflns_theta_min 2.69
_exptl_absorpt_coefficient_mu 0.120
_exptl_absorpt_correction_T_max 0.9707
_exptl_absorpt_correction_T_min 0.9103
_exptl_absorpt_correction_type multi-scan
_exptl_absorpt_process_details '(SADABS; Sheldrick, 2004)'
_exptl_crystal_colour colourless
_exptl_crystal_density_diffrn 1.469
_exptl_crystal_density_method 'not measured'
_exptl_crystal_description block
_exptl_crystal_F_000 1744
_exptl_crystal_size_max 0.80
_exptl_crystal_size_mid 0.48
_exptl_crystal_size_min 0.25
_refine_diff_density_max 0.394
_refine_diff_density_min -0.264
_refine_diff_density_rms 0.052
_refine_ls_extinction_coef 0.0079(6)
_refine_ls_extinction_expression Fc^*^=kFc[1+0.001xFc^2^\l^3^/sin(2\q)]^-1/4^
_refine_ls_extinction_method SHELXL
_refine_ls_goodness_of_fit_ref 1.090
_refine_ls_hydrogen_treatment mixed
_refine_ls_matrix_type full
_refine_ls_number_parameters 284
_refine_ls_number_reflns 5272
_refine_ls_number_restraints 0
_refine_ls_restrained_S_all 1.090
_refine_ls_R_factor_all 0.0611
_refine_ls_R_factor_gt 0.0516
_refine_ls_shift/su_max 0.000
_refine_ls_shift/su_mean 0.000
_refine_ls_structure_factor_coef Fsqd
_refine_ls_weighting_details 'calc w=1/[\s^2^(Fo^2^)+(0.0459P)^2^+2.9248P] where P=(Fo^2^+2Fc^2^)/3'
_refine_ls_weighting_scheme calc
_refine_ls_wR_factor_gt 0.1209
_refine_ls_wR_factor_ref 0.1248
_reflns_number_gt 4492
_reflns_number_total 5272
_reflns_threshold_expression >2\s(I)
_cod_data_source_file c2ob07020k.txt
_cod_data_source_block is_is73
_cod_database_code 7152616

loop_
_symmetry_equiv_pos_as_xyz
'x, y, z'
'-x+1/2, -y, z+1/2'
'-x, y+1/2, -z+1/2'
'x+1/2, -y+1/2, -z'
'-x, -y, -z'
'x-1/2, y, -z-1/2'
'x, -y-1/2, z-1/2'
'-x-1/2, y-1/2, z'

loop_
_atom_site_label
_atom_site_type_symbol
_atom_site_fract_x
_atom_site_fract_y
_atom_site_fract_z
_atom_site_U_iso_or_equiv
_atom_site_adp_type
_atom_site_occupancy
_atom_site_symmetry_multiplicity
_atom_site_calc_flag
_atom_site_refinement_flags
O1 O 0.62672(10) 0.98778(17) 0.20107(3) 0.0274(3) Uani 1 1 d .
O2 O 0.44564(10) 0.90288(15) 0.16585(3) 0.0255(3) Uani 1 1 d .
O3 O 0.47923(9) 0.78877(15) 0.11659(3) 0.0242(2) Uani 1 1 d .
O4 O 0.83659(11) 0.96371(17) 0.23886(3) 0.0311(3) Uani 1 1 d .
O5 O 0.95507(10) 1.09841(15) 0.20381(3) 0.0248(2) Uani 1 1 d .
O6 O 1.08529(11) 0.92711(17) 0.14022(3) 0.0328(3) Uani 1 1 d .
O7 O 1.04825(9) 0.78247(15) 0.18615(3) 0.0242(2) Uani 1 1 d .
O8 O 0.98611(11) 0.63849(15) 0.10744(3) 0.0281(3) Uani 1 1 d .
O9 O 1.02010(12) 0.56714(16) 0.04718(3) 0.0316(3) Uani 1 1 d .
O10 O 0.87370(11) 0.91357(18) -0.03356(3) 0.0320(3) Uani 1 1 d .
C1 C 0.69216(13) 0.92518(19) 0.17691(3) 0.0189(3) Uani 1 1 d .
C2 C 0.64273(12) 0.86238(18) 0.14802(3) 0.0182(3) Uani 1 1 d .
C3 C 0.71559(12) 0.81029(19) 0.12265(3) 0.0189(3) Uani 1 1 d .
H3 H 0.6816 0.7716 0.1028 0.023 Uiso 1 1 calc R
C4 C 0.83682(12) 0.81364(18) 0.12578(3) 0.0184(3) Uani 1 1 d .
C5 C 0.88634(12) 0.86876(18) 0.15536(4) 0.0181(3) Uani 1 1 d .
C6 C 0.81533(13) 0.92714(18) 0.18062(3) 0.0184(3) Uani 1 1 d .
C7 C 0.51329(13) 0.85435(18) 0.14484(4) 0.0191(3) Uani 1 1 d .
C8 C 0.35397(14) 0.7810(2) 0.11114(4) 0.0304(4) Uani 1 1 d .
H8A H 0.3196 0.6976 0.1255 0.046 Uiso 1 1 calc R
H8B H 0.3386 0.7526 0.0881 0.046 Uiso 1 1 calc R
H8C H 0.3188 0.8877 0.1161 0.046 Uiso 1 1 calc R
C9 C 0.86761(13) 0.99572(19) 0.21150(4) 0.0208(3) Uani 1 1 d .
C10 C 1.02363(17) 1.1597(3) 0.23114(4) 0.0356(4) Uani 1 1 d .
H10A H 0.9720 1.2178 0.2465 0.053 Uiso 1 1 calc R
H10B H 1.0840 1.2348 0.2229 0.053 Uiso 1 1 calc R
H10C H 1.0613 1.0678 0.2425 0.053 Uiso 1 1 calc R
C11 C 1.01815(13) 0.86534(19) 0.15921(4) 0.0208(3) Uani 1 1 d .
C12 C 1.17318(15) 0.7694(3) 0.19257(5) 0.0396(5) Uani 1 1 d .
H12A H 1.2106 0.7065 0.1749 0.059 Uiso 1 1 calc R
H12B H 1.1856 0.7137 0.2136 0.059 Uiso 1 1 calc R
H12C H 1.2077 0.8792 0.1935 0.059 Uiso 1 1 calc R
C13 C 0.91157(13) 0.74139(19) 0.09935(4) 0.0195(3) Uani 1 1 d .
C14 C 0.89462(12) 0.78750(18) 0.06504(4) 0.0182(3) Uani 1 1 d .
C15 C 0.82785(14) 0.9231(2) 0.05536(4) 0.0232(3) Uani 1 1 d .
H15 H 0.7883 0.9851 0.0717 0.028 Uiso 1 1 calc R
C16 C 0.81740(14) 0.9699(2) 0.02298(4) 0.0259(3) Uani 1 1 d .
H16 H 0.7715 1.0625 0.0171 0.031 Uiso 1 1 calc R
C17 C 0.87577(13) 0.8784(2) -0.00110(4) 0.0227(3) Uani 1 1 d .
C18 C 0.94210(14) 0.7430(2) 0.00740(4) 0.0231(3) Uani 1 1 d .
H18 H 0.9806 0.6810 -0.0092 0.028 Uiso 1 1 calc R
C19 C 0.95240(13) 0.69768(19) 0.04009(4) 0.0207(3) Uani 1 1 d .
C20 C 0.80854(16) 1.0531(3) -0.04418(4) 0.0336(4) Uani 1 1 d .
H20A H 0.7246 1.0344 -0.0403 0.050 Uiso 1 1 calc R
H20B H 0.8221 1.0711 -0.0677 0.050 Uiso 1 1 calc R
H20C H 0.8341 1.1497 -0.0318 0.050 Uiso 1 1 calc R
H1 H 0.553(2) 0.977(3) 0.1950(6) 0.049(7) Uiso 1 1 d .
H2 H 1.023(2) 0.563(3) 0.0679(6) 0.041(6) Uiso 1 1 d .

loop_
_atom_site_aniso_label
_atom_site_aniso_U_11
_atom_site_aniso_U_22
_atom_site_aniso_U_33
_atom_site_aniso_U_23
_atom_site_aniso_U_13
_atom_site_aniso_U_12
O1 0.0215(5) 0.0406(7) 0.0201(5) -0.0074(5) 0.0022(4) 0.0065(5)
O2 0.0195(5) 0.0346(6) 0.0223(5) 0.0023(5) 0.0035(4) 0.0027(5)
O3 0.0186(5) 0.0291(6) 0.0247(6) -0.0025(5) -0.0012(4) -0.0018(4)
O4 0.0344(6) 0.0422(7) 0.0168(5) 0.0032(5) 0.0001(5) -0.0029(6)
O5 0.0300(6) 0.0260(6) 0.0183(5) -0.0004(4) -0.0044(4) -0.0056(5)
O6 0.0232(6) 0.0418(7) 0.0335(7) 0.0135(6) 0.0050(5) -0.0029(5)
O7 0.0168(5) 0.0328(6) 0.0232(5) 0.0065(5) -0.0008(4) 0.0021(4)
O8 0.0308(6) 0.0303(6) 0.0230(5) 0.0054(5) 0.0044(5) 0.0127(5)
O9 0.0409(7) 0.0310(7) 0.0231(6) -0.0012(5) 0.0035(5) 0.0186(5)
O10 0.0354(6) 0.0427(7) 0.0178(5) 0.0046(5) -0.0024(5) 0.0043(6)
C1 0.0207(7) 0.0206(7) 0.0156(6) 0.0009(5) 0.0021(5) 0.0026(5)
C2 0.0167(6) 0.0205(7) 0.0173(6) 0.0019(5) 0.0017(5) 0.0012(5)
C3 0.0192(6) 0.0219(7) 0.0155(6) 0.0004(5) 0.0001(5) 0.0008(5)
C4 0.0186(6) 0.0195(7) 0.0170(6) 0.0010(5) 0.0023(5) 0.0026(5)
C5 0.0175(6) 0.0182(6) 0.0186(7) 0.0032(5) 0.0000(5) 0.0009(5)
C6 0.0205(7) 0.0194(7) 0.0155(6) 0.0021(5) -0.0004(5) 0.0011(5)
C7 0.0189(6) 0.0201(7) 0.0182(6) 0.0035(5) 0.0008(5) 0.0004(5)
C8 0.0203(7) 0.0397(10) 0.0311(9) 0.0005(7) -0.0063(6) -0.0001(7)
C9 0.0230(7) 0.0220(7) 0.0172(7) 0.0003(5) -0.0020(5) 0.0039(6)
C10 0.0404(10) 0.0427(11) 0.0236(8) -0.0035(7) -0.0100(7) -0.0119(8)
C11 0.0190(6) 0.0226(7) 0.0206(7) 0.0007(5) 0.0000(5) 0.0007(5)
C12 0.0174(7) 0.0615(13) 0.0400(10) 0.0149(9) -0.0043(7) 0.0035(8)
C13 0.0188(6) 0.0195(7) 0.0203(7) 0.0007(5) 0.0026(5) 0.0004(5)
C14 0.0173(6) 0.0194(7) 0.0179(6) -0.0001(5) 0.0018(5) 0.0013(5)
C15 0.0234(7) 0.0246(7) 0.0215(7) 0.0009(6) 0.0043(6) 0.0070(6)
C16 0.0241(7) 0.0295(8) 0.0240(8) 0.0044(6) 0.0007(6) 0.0073(6)
C17 0.0216(7) 0.0300(8) 0.0165(7) 0.0014(6) -0.0014(5) -0.0034(6)
C18 0.0245(7) 0.0271(8) 0.0178(7) -0.0052(6) 0.0021(5) 0.0019(6)
C19 0.0195(6) 0.0208(7) 0.0220(7) -0.0027(5) 0.0015(5) 0.0023(5)
C20 0.0290(8) 0.0445(11) 0.0273(8) 0.0123(7) -0.0072(7) -0.0019(8)

loop_
_atom_type_symbol
_atom_type_description
_atom_type_scat_dispersion_real
_atom_type_scat_dispersion_imag
_atom_type_scat_source
C C 0.0033 0.0016 'International Tables Vol C Tables 4.2.6.8 and 6.1.1.4'
H H 0.0000 0.0000 'International Tables Vol C Tables 4.2.6.8 and 6.1.1.4'
O O 0.0106 0.0060 'International Tables Vol C Tables 4.2.6.8 and 6.1.1.4'

loop_
_geom_angle_atom_site_label_1
_geom_angle_atom_site_label_2
_geom_angle_atom_site_label_3
_geom_angle
C1 O1 H1 106.7(16)
C7 O3 C8 116.06(13)
C9 O5 C10 115.97(13)
C11 O7 C12 115.94(13)
C19 O9 H2 105.6(17)
C17 O10 C20 118.36(14)
O1 C1 C2 122.29(13)
O1 C1 C6 118.13(14)
C2 C1 C6 119.56(13)
C3 C2 C1 119.71(13)
C3 C2 C7 121.00(13)
C1 C2 C7 119.29(13)
C4 C3 C2 121.29(13)
C4 C3 H3 119.4
C2 C3 H3 119.4
C3 C4 C5 119.01(13)
C3 C4 C13 119.56(13)
C5 C4 C13 121.06(13)
C6 C5 C4 120.67(13)
C6 C5 C11 120.48(13)
C4 C5 C11 118.85(13)
C5 C6 C1 119.63(14)
C5 C6 C9 121.11(13)
C1 C6 C9 119.25(13)
O2 C7 O3 123.75(14)
O2 C7 C2 123.63(14)
O3 C7 C2 112.62(12)
O3 C8 H8A 109.5
O3 C8 H8B 109.5
H8A C8 H8B 109.5
O3 C8 H8C 109.5
H8A C8 H8C 109.5
H8B C8 H8C 109.5
O4 C9 O5 125.01(15)
O4 C9 C6 125.51(15)
O5 C9 C6 109.48(12)
O5 C10 H10A 109.5
O5 C10 H10B 109.5
H10A C10 H10B 109.5
O5 C10 H10C 109.5
H10A C10 H10C 109.5
H10B C10 H10C 109.5
O6 C11 O7 125.47(14)
O6 C11 C5 124.02(14)
O7 C11 C5 110.50(12)
O7 C12 H12A 109.5
O7 C12 H12B 109.5
H12A C12 H12B 109.5
O7 C12 H12C 109.5
H12A C12 H12C 109.5
H12B C12 H12C 109.5
O8 C13 C14 121.34(13)
O8 C13 C4 117.84(13)
C14 C13 C4 120.79(13)
C15 C14 C19 117.43(14)
C15 C14 C13 123.06(13)
C19 C14 C13 119.43(13)
C16 C15 C14 122.41(14)
C16 C15 H15 118.8
C14 C15 H15 118.8
C15 C16 C17 118.69(15)
C15 C16 H16 120.7
C17 C16 H16 120.7
O10 C17 C18 115.08(14)
O10 C17 C16 124.16(15)
C18 C17 C16 120.76(14)
C17 C18 C19 119.97(14)
C17 C18 H18 120.0
C19 C18 H18 120.0
O9 C19 C18 117.73(14)
O9 C19 C14 121.52(14)
C18 C19 C14 120.74(14)
O10 C20 H20A 109.5
O10 C20 H20B 109.5
H20A C20 H20B 109.5
O10 C20 H20C 109.5
H20A C20 H20C 109.5
H20B C20 H20C 109.5

loop_
_geom_bond_atom_site_label_1
_geom_bond_atom_site_label_2
_geom_bond_distance
O1 C1 1.3351(18)
O1 H1 0.88(3)
O2 C7 1.2168(18)
O3 C7 1.3260(18)
O3 C8 1.4440(19)
O4 C9 1.1963(19)
O5 C9 1.3389(19)
O5 C10 1.4475(19)
O6 C11 1.1979(19)
O7 C11 1.3332(18)
O7 C12 1.4495(19)
O8 C13 1.2388(19)
O9 C19 1.3469(19)
O9 H2 0.84(2)
O10 C17 1.3519(18)
O10 C20 1.427(2)
C1 C2 1.401(2)
C1 C6 1.410(2)
C2 C3 1.3907(19)
C2 C7 1.480(2)
C3 C4 1.386(2)
C3 H3 0.9500
C4 C5 1.403(2)
C4 C13 1.493(2)
C5 C6 1.392(2)
C5 C11 1.508(2)
C6 C9 1.499(2)
C8 H8A 0.9800
C8 H8B 0.9800
C8 H8C 0.9800
C10 H10A 0.9800
C10 H10B 0.9800
C10 H10C 0.9800
C12 H12A 0.9800
C12 H12B 0.9800
C12 H12C 0.9800
C13 C14 1.458(2)
C14 C15 1.400(2)
C14 C19 1.415(2)
C15 C16 1.377(2)
C15 H15 0.9500
C16 C17 1.400(2)
C16 H16 0.9500
C17 C18 1.383(2)
C18 C19 1.385(2)
C18 H18 0.9500
C20 H20A 0.9800
C20 H20B 0.9800
C20 H20C 0.9800

loop_
_geom_torsion_atom_site_label_1
_geom_torsion_atom_site_label_2
_geom_torsion_atom_site_label_3
_geom_torsion_atom_site_label_4
_geom_torsion
O1 C1 C2 C3 175.08(14)
C6 C1 C2 C3 -3.2(2)
O1 C1 C2 C7 -4.2(2)
C6 C1 C2 C7 177.49(14)
C1 C2 C3 C4 2.4(2)
C7 C2 C3 C4 -178.37(14)
C2 C3 C4 C5 0.9(2)
C2 C3 C4 C13 173.96(14)
C3 C4 C5 C6 -3.3(2)
C13 C4 C5 C6 -176.24(14)
C3 C4 C5 C11 177.38(14)
C13 C4 C5 C11 4.4(2)
C4 C5 C6 C1 2.4(2)
C11 C5 C6 C1 -178.27(14)
C4 C5 C6 C9 -176.25(14)
C11 C5 C6 C9 3.1(2)
O1 C1 C6 C5 -177.49(14)
C2 C1 C6 C5 0.9(2)
O1 C1 C6 C9 1.2(2)
C2 C1 C6 C9 179.54(13)
C8 O3 C7 O2 1.7(2)
C8 O3 C7 C2 -178.19(13)
C3 C2 C7 O2 -177.67(15)
C1 C2 C7 O2 1.6(2)
C3 C2 C7 O3 2.2(2)
C1 C2 C7 O3 -178.49(13)
C10 O5 C9 O4 6.9(2)
C10 O5 C9 C6 -172.87(14)
C5 C6 C9 O4 -133.89(17)
C1 C6 C9 O4 47.5(2)
C5 C6 C9 O5 45.89(19)
C1 C6 C9 O5 -132.74(15)
C12 O7 C11 O6 0.7(3)
C12 O7 C11 C5 179.67(15)
C6 C5 C11 O6 -125.85(18)
C4 C5 C11 O6 53.5(2)
C6 C5 C11 O7 55.12(19)
C4 C5 C11 O7 -125.51(15)
C3 C4 C13 O8 -126.95(16)
C5 C4 C13 O8 46.0(2)
C3 C4 C13 C14 51.3(2)
C5 C4 C13 C14 -135.73(15)
O8 C13 C14 C15 -167.82(15)
C4 C13 C14 C15 14.0(2)
O8 C13 C14 C19 8.8(2)
C4 C13 C14 C19 -169.37(14)
C19 C14 C15 C16 0.0(2)
C13 C14 C15 C16 176.70(15)
C14 C15 C16 C17 0.0(3)
C20 O10 C17 C18 -179.06(15)
C20 O10 C17 C16 0.3(2)
C15 C16 C17 O10 -178.93(16)
C15 C16 C17 C18 0.4(2)
O10 C17 C18 C19 178.65(14)
C16 C17 C18 C19 -0.7(2)
C17 C18 C19 O9 -178.53(15)
C17 C18 C19 C14 0.7(2)
C15 C14 C19 O9 178.88(15)
C13 C14 C19 O9 2.0(2)
C15 C14 C19 C18 -0.3(2)
C13 C14 C19 C18 -177.17(14)
